data_4350600
loop_
_publ_author_name
'Friese, Seth J.'
'Kucera, Benjamin E.'
'Que, Jr, Lawrence'
'Tolman, William B.'

_publ_section_title
;
 Self-assembly of the 2-His-1-carboxylate facial triad in mononuclear
 iron(II) and zinc(II) models of metalloenzyme active sites.
;
_journal_issue 20
_journal_name_full 'Inorganic chemistry'
_journal_page_first 8003
_journal_page_last 8005
_journal_paper_doi 10.1021/ic061564s
_journal_volume 45
_journal_year 2006
_chemical_formula_moiety 'C43 H65 Cl Fe N2 O2'
_chemical_formula_sum 'C43 H65 Cl Fe N2 O2'
_chemical_formula_weight 733.27
_chemical_name_common 06076
_space_group_IT_number 14
_space_group_name_Hall '-P 2ybc'
_space_group_name_H-M_alt 'P 1 21/c 1'
_symmetry_cell_setting monoclinic
_symmetry_space_group_name_H-M 'P 1 21/c 1'
_atom_sites_solution_hydrogens geom
_atom_sites_solution_primary direct
_atom_sites_solution_secondary difmap
_audit_creation_method SHELXL-97
_cell_angle_alpha 90.00
_cell_angle_beta 104.9770(10)
_cell_angle_gamma 90.00
_cell_formula_units_Z 4
_cell_length_a 26.0031(17)
_cell_length_b 11.2845(6)
_cell_length_c 14.8658(8)
_cell_measurement_reflns_used 3676
_cell_measurement_temperature 173(2)
_cell_measurement_theta_max 23.42
_cell_measurement_theta_min 2.43
_cell_volume 4213.9(4)
_computing_cell_refinement 'SAINT, Bruker'
_computing_data_collection 'SMART, Bruker'
_computing_data_reduction 'SAINT, Bruker'
_computing_molecular_graphics 'SHELXTL, Bruker'
_computing_publication_material 'Bruker SHELXTL'
_computing_structure_refinement 'SHELXL-97 (Sheldrick, 1997)'
_computing_structure_solution SIR97
_diffrn_ambient_temperature 173(2)
_diffrn_measured_fraction_theta_full 0.996
_diffrn_measured_fraction_theta_max 0.996
_diffrn_measurement_device_type 'Bruker SMART Platform CCD'
_diffrn_measurement_method 'area detector, omega scans per phi'
_diffrn_radiation_monochromator graphite
_diffrn_radiation_source 'normal-focus sealed tube'
_diffrn_radiation_type MoK\a
_diffrn_radiation_wavelength 0.71073
_diffrn_reflns_av_R_equivalents 0.0634
_diffrn_reflns_av_sigmaI/netI 0.0523
_diffrn_reflns_limit_h_max 30
_diffrn_reflns_limit_h_min -30
_diffrn_reflns_limit_k_max 13
_diffrn_reflns_limit_k_min -13
_diffrn_reflns_limit_l_max 17
_diffrn_reflns_limit_l_min -16
_diffrn_reflns_number 36344
_diffrn_reflns_theta_full 25.06
_diffrn_reflns_theta_max 25.06
_diffrn_reflns_theta_min 1.62
_exptl_absorpt_coefficient_mu 0.456
_exptl_absorpt_correction_T_max 0.9558
_exptl_absorpt_correction_T_min 0.8752
_exptl_absorpt_correction_type multi-scan
_exptl_absorpt_process_details 'SADABS, R. Blessing, 1995'
_exptl_crystal_colour colorless
_exptl_crystal_density_diffrn 1.156
_exptl_crystal_density_method 'not measured'
_exptl_crystal_description plate
_exptl_crystal_F_000 1584
_exptl_crystal_size_max 0.30
_exptl_crystal_size_mid 0.20
_exptl_crystal_size_min 0.10
_refine_diff_density_max 0.981
_refine_diff_density_min -0.361
_refine_diff_density_rms 0.064
_refine_ls_extinction_method none
_refine_ls_goodness_of_fit_ref 1.046
_refine_ls_hydrogen_treatment riding
_refine_ls_matrix_type full
_refine_ls_number_parameters 473
_refine_ls_number_reflns 7447
_refine_ls_number_restraints 7
_refine_ls_restrained_S_all 1.047
_refine_ls_R_factor_all 0.0940
_refine_ls_R_factor_gt 0.0680
_refine_ls_shift/su_max 0.002
_refine_ls_shift/su_mean 0.000
_refine_ls_structure_factor_coef Fsqd
_refine_ls_weighting_details 'calc w=1/[\s^2^(Fo^2^)+(0.0456P)^2^+9.2456P] where P=(Fo^2^+2Fc^2^)/3'
_refine_ls_weighting_scheme calc
_refine_ls_wR_factor_gt 0.1350
_refine_ls_wR_factor_ref 0.1450
_reflns_number_gt 5737
_reflns_number_total 7447
_reflns_threshold_expression >2sigma(I)
_cod_data_source_file ic061564ssi20060817_032239.cif
_cod_data_source_block 06076
_cod_depositor_comments
;
The following automatic conversions were performed:

data item '_symmetry_cell_setting' value 'Monoclinic' was changed to
'monoclinic' in accordance with the
/home/saulius/struct/COD-crude-data/automatic-downloads/DataCite-retrospective/ACS/depositions/lib/dictionaries/cif_core.dic
dictionary named 'cif_core.dic' version 2.4.2 last updated on
2011-04-26.

Automatic conversion script
Id: cif_fix_values 6909 2019-04-08 15:41:33Z antanas 
;
_cod_original_sg_symbol_H-M P2(1)/c
_cod_database_code 4350600

loop_
_symmetry_equiv_pos_as_xyz
'x, y, z'
'-x, y+1/2, -z+1/2'
'-x, -y, -z'
'x, -y-1/2, z-1/2'

loop_
_atom_site_label
_atom_site_type_symbol
_atom_site_fract_x
_atom_site_fract_y
_atom_site_fract_z
_atom_site_U_iso_or_equiv
_atom_site_adp_type
_atom_site_occupancy
_atom_site_symmetry_multiplicity
_atom_site_calc_flag
_atom_site_refinement_flags
_atom_site_disorder_assembly
_atom_site_disorder_group
Fe1 Fe 0.71496(2) 0.10718(5) 0.72459(4) 0.02510(15) Uani 1 1 d . . .
Cl1 Cl 0.67072(5) 0.19694(11) 0.81787(8) 0.0524(3) Uani 1 1 d . . .
O1 O 0.73038(10) -0.0717(2) 0.72509(17) 0.0295(6) Uani 1 1 d . . .
O2 O 0.78228(10) 0.0200(2) 0.84379(18) 0.0355(6) Uani 1 1 d . . .
N1 N 0.77213(12) 0.1909(3) 0.6553(2) 0.0303(7) Uani 1 1 d . . .
N2 N 0.65902(11) 0.1223(3) 0.5842(2) 0.0281(7) Uani 1 1 d . . .
C1 C 0.74072(16) 0.2158(4) 0.5581(3) 0.0377(10) Uani 1 1 d . . .
H1A H 0.7648 0.2142 0.5163 0.045 Uiso 1 1 calc R . .
H1B H 0.7252 0.2962 0.5553 0.045 Uiso 1 1 calc R . .
C2 C 0.69669(15) 0.1272(4) 0.5242(2) 0.0326(9) Uani 1 1 d . . .
H2A H 0.6768 0.1483 0.4600 0.039 Uiso 1 1 calc R . .
H2B H 0.7125 0.0477 0.5222 0.039 Uiso 1 1 calc R . .
C3 C 0.81041(15) 0.0944(3) 0.6502(3) 0.0339(9) Uani 1 1 d . . .
H3A H 0.8360 0.1231 0.6171 0.051 Uiso 1 1 calc R . .
H3B H 0.7910 0.0265 0.6169 0.051 Uiso 1 1 calc R . .
H3C H 0.8294 0.0702 0.7134 0.051 Uiso 1 1 calc R . .
C4 C 0.80139(16) 0.3011(3) 0.7018(3) 0.0419(11) Uani 1 1 d . . .
C5 C 0.83927(18) 0.2661(4) 0.7949(3) 0.0577(14) Uani 1 1 d . . .
H5A H 0.8534 0.3377 0.8300 0.086 Uiso 1 1 calc R . .
H5B H 0.8688 0.2194 0.7836 0.086 Uiso 1 1 calc R . .
H5C H 0.8200 0.2188 0.8308 0.086 Uiso 1 1 calc R . .
C6 C 0.83345(19) 0.3612(4) 0.6404(4) 0.0639(15) Uani 1 1 d . . .
H6A H 0.8540 0.4273 0.6746 0.096 Uiso 1 1 calc R . .
H6B H 0.8089 0.3912 0.5833 0.096 Uiso 1 1 calc R . .
H6C H 0.8577 0.3034 0.6242 0.096 Uiso 1 1 calc R . .
C7 C 0.76068(19) 0.3890(4) 0.7207(4) 0.0536(12) Uani 1 1 d . . .
H7A H 0.7791 0.4605 0.7499 0.080 Uiso 1 1 calc R . .
H7B H 0.7416 0.3526 0.7624 0.080 Uiso 1 1 calc R . .
H7C H 0.7353 0.4103 0.6618 0.080 Uiso 1 1 calc R . .
C8 C 0.63271(16) 0.2400(4) 0.5812(3) 0.0417(11) Uani 1 1 d . . .
H8A H 0.6199 0.2659 0.5163 0.063 Uiso 1 1 calc R . .
H8B H 0.6584 0.2978 0.6160 0.063 Uiso 1 1 calc R . .
H8C H 0.6026 0.2336 0.6092 0.063 Uiso 1 1 calc R . .
C9 C 0.61721(14) 0.0247(4) 0.5535(3) 0.0320(9) Uani 1 1 d . . .
C10 C 0.57472(17) 0.0595(5) 0.4644(3) 0.0522(12) Uani 1 1 d . . .
H10A H 0.5540 0.1268 0.4777 0.078 Uiso 1 1 calc R . .
H10B H 0.5509 -0.0079 0.4430 0.078 Uiso 1 1 calc R . .
H10C H 0.5922 0.0818 0.4158 0.078 Uiso 1 1 calc R . .
C11 C 0.59100(17) 0.0027(4) 0.6323(3) 0.0461(11) Uani 1 1 d . . .
H11A H 0.5778 0.0779 0.6507 0.069 Uiso 1 1 calc R . .
H11B H 0.6171 -0.0313 0.6857 0.069 Uiso 1 1 calc R . .
H11C H 0.5612 -0.0525 0.6114 0.069 Uiso 1 1 calc R . .
C12 C 0.64265(16) -0.0910(4) 0.5343(3) 0.0415(10) Uani 1 1 d . . .
H12A H 0.6739 -0.1080 0.5857 0.062 Uiso 1 1 calc R . .
H12B H 0.6536 -0.0838 0.4762 0.062 Uiso 1 1 calc R . .
H12C H 0.6168 -0.1557 0.5286 0.062 Uiso 1 1 calc R . .
C13 C 0.76549(13) -0.0728(3) 0.8029(2) 0.0239(8) Uani 1 1 d . . .
C14 C 0.78441(13) -0.1915(3) 0.8445(2) 0.0237(8) Uani 1 1 d . . .
C15 C 0.74891(14) -0.2648(3) 0.8750(2) 0.0253(8) Uani 1 1 d . . .
C16 C 0.76750(15) -0.3726(3) 0.9160(3) 0.0319(9) Uani 1 1 d . . .
H16 H 0.7439 -0.4230 0.9373 0.038 Uiso 1 1 calc R . .
C17 C 0.81959(15) -0.4080(3) 0.9266(3) 0.0339(9) Uani 1 1 d . . .
H17 H 0.8317 -0.4816 0.9555 0.041 Uiso 1 1 calc R . .
C18 C 0.85397(14) -0.3358(3) 0.8947(3) 0.0302(9) Uani 1 1 d . . .
H18 H 0.8897 -0.3605 0.9015 0.036 Uiso 1 1 calc R . .
C19 C 0.83716(13) -0.2274(3) 0.8527(2) 0.0255(8) Uani 1 1 d . . .
C20 C 0.69235(13) -0.2288(3) 0.8665(2) 0.0245(8) Uani 1 1 d . . .
C21 C 0.65056(14) -0.2805(3) 0.7996(3) 0.0291(8) Uani 1 1 d . . .
C22 C 0.59817(14) -0.2506(3) 0.7959(3) 0.0306(9) Uani 1 1 d . . .
H22 H 0.5702 -0.2881 0.7510 0.037 Uiso 1 1 calc R . .
C23 C 0.58548(14) -0.1675(3) 0.8560(3) 0.0269(8) Uani 1 1 d . . .
C24 C 0.62765(14) -0.1158(3) 0.9206(3) 0.0292(8) Uani 1 1 d . . .
H24 H 0.6201 -0.0582 0.9620 0.035 Uiso 1 1 calc R . .
C25 C 0.68055(14) -0.1444(3) 0.9273(2) 0.0262(8) Uani 1 1 d . . .
C26 C 0.66155(17) -0.3694(4) 0.7304(3) 0.0473(12) Uani 1 1 d . . .
H26A H 0.6883 -0.3371 0.7014 0.071 Uiso 1 1 calc R . .
H26B H 0.6286 -0.3852 0.6823 0.071 Uiso 1 1 calc R . .
H26C H 0.6748 -0.4432 0.7628 0.071 Uiso 1 1 calc R . .
C27 C 0.52816(15) -0.1333(3) 0.8535(3) 0.0340(9) Uani 1 1 d . . .
C28 C 0.52049(19) 0.0004(4) 0.8354(4) 0.0647(16) Uani 1 1 d . . .
H28A H 0.5266 0.0196 0.7747 0.097 Uiso 1 1 calc R . .
H28B H 0.5458 0.0442 0.8843 0.097 Uiso 1 1 calc R . .
H28C H 0.4841 0.0227 0.8356 0.097 Uiso 1 1 calc R . .
C29 C 0.48732(15) -0.1976(5) 0.7774(3) 0.0573(14) Uani 1 1 d . . .
H29A H 0.4900 -0.2831 0.7892 0.086 Uiso 1 1 calc R . .
H29B H 0.4941 -0.1808 0.7168 0.086 Uiso 1 1 calc R . .
H29C H 0.4515 -0.1704 0.7771 0.086 Uiso 1 1 calc R . .
C30 C 0.51703(16) -0.1628(4) 0.9468(3) 0.0474(11) Uani 1 1 d . . .
H30A H 0.5205 -0.2484 0.9576 0.071 Uiso 1 1 calc R . .
H30B H 0.4808 -0.1379 0.9460 0.071 Uiso 1 1 calc R . .
H30C H 0.5426 -0.1211 0.9968 0.071 Uiso 1 1 calc R . .
C31 C 0.72331(15) -0.0841(4) 1.0015(3) 0.0379(10) Uani 1 1 d . . .
H31A H 0.7118 -0.0787 1.0591 0.057 Uiso 1 1 calc R . .
H31B H 0.7296 -0.0043 0.9805 0.057 Uiso 1 1 calc R . .
H31C H 0.7563 -0.1303 1.0128 0.057 Uiso 1 1 calc R . .
C32 C 0.87431(13) -0.1563(3) 0.8119(2) 0.0251(8) Uani 1 1 d . A .
C33 C 0.91012(14) -0.0752(4) 0.8656(3) 0.0326(9) Uani 1 1 d . . .
C34 C 0.94561(15) -0.0161(4) 0.8260(3) 0.0353(10) Uani 1 1 d . A .
H34 H 0.9701 0.0382 0.8631 0.042 Uiso 1 1 calc R . .
C35 C 0.94663(14) -0.0335(3) 0.7338(3) 0.0277(8) Uani 1 1 d D . .
C36 C 0.90983(14) -0.1122(3) 0.6817(2) 0.0265(8) Uani 1 1 d . A .
H36 H 0.9093 -0.1244 0.6182 0.032 Uiso 1 1 calc R . .
C37 C 0.87379(13) -0.1740(3) 0.7185(2) 0.0233(8) Uani 1 1 d . . .
C38 C 0.91065(18) -0.0524(5) 0.9660(3) 0.0495(12) Uani 1 1 d . . .
H38A H 0.9385 0.0054 0.9929 0.074 Uiso 1 1 calc R . .
H38B H 0.9178 -0.1267 1.0011 0.074 Uiso 1 1 calc R . .
H38C H 0.8760 -0.0211 0.9690 0.074 Uiso 1 1 calc R . .
C39 C 0.98663(16) 0.0307(4) 0.6905(3) 0.0397(10) Uani 0.753(5) 1 d PD A 1
C40 C 1.0178(3) -0.0656(6) 0.6500(6) 0.066(2) Uani 0.753(5) 1 d PD A 1
H40A H 1.0436 -0.0268 0.6217 0.100 Uiso 0.753(5) 1 calc PR A 1
H40B H 0.9927 -0.1122 0.6026 0.100 Uiso 0.753(5) 1 calc PR A 1
H40C H 1.0367 -0.1181 0.7002 0.100 Uiso 0.753(5) 1 calc PR A 1
C41 C 0.9577(3) 0.1064(8) 0.6094(6) 0.083(3) Uani 0.753(5) 1 d PD A 1
H41A H 0.9392 0.1710 0.6322 0.124 Uiso 0.753(5) 1 calc PR A 1
H41B H 0.9317 0.0578 0.5652 0.124 Uiso 0.753(5) 1 calc PR A 1
H41C H 0.9834 0.1396 0.5783 0.124 Uiso 0.753(5) 1 calc PR A 1
C42 C 1.0287(3) 0.0975(9) 0.7599(5) 0.088(3) Uani 0.753(5) 1 d PD A 1
H42A H 1.0120 0.1612 0.7873 0.132 Uiso 0.753(5) 1 calc PR A 1
H42B H 1.0541 0.1316 0.7287 0.132 Uiso 0.753(5) 1 calc PR A 1
H42C H 1.0473 0.0434 0.8092 0.132 Uiso 0.753(5) 1 calc PR A 1
C39' C 0.98663(16) 0.0307(4) 0.6905(3) 0.0397(10) Uani 0.247(5) 1 d PD A 2
C40' C 0.9801(8) 0.007(2) 0.5885(11) 0.066(2) Uani 0.247(5) 1 d PD A 2
H40D H 0.9515 -0.0507 0.5664 0.100 Uiso 0.247(5) 1 calc PR A 2
H40E H 1.0135 -0.0246 0.5792 0.100 Uiso 0.247(5) 1 calc PR A 2
H40F H 0.9712 0.0811 0.5535 0.100 Uiso 0.247(5) 1 calc PR A 2
C41' C 0.9800(9) 0.1657(14) 0.7062(17) 0.083(3) Uani 0.247(5) 1 d PD A 2
H41D H 0.9858 0.1813 0.7729 0.124 Uiso 0.247(5) 1 calc PR A 2
H41E H 0.9440 0.1906 0.6731 0.124 Uiso 0.247(5) 1 calc PR A 2
H41F H 1.0061 0.2102 0.6824 0.124 Uiso 0.247(5) 1 calc PR A 2
C42' C 1.0413(6) -0.002(2) 0.7467(14) 0.088(3) Uani 0.247(5) 1 d PD A 2
H42D H 1.0472 0.0299 0.8097 0.132 Uiso 0.247(5) 1 calc PR A 2
H42E H 1.0678 0.0299 0.7172 0.132 Uiso 0.247(5) 1 calc PR A 2
H42F H 1.0445 -0.0890 0.7500 0.132 Uiso 0.247(5) 1 calc PR A 2
C43 C 0.83489(15) -0.2579(3) 0.6577(3) 0.0337(9) Uani 1 1 d . A .
H43A H 0.7985 -0.2295 0.6515 0.050 Uiso 1 1 calc R . .
H43B H 0.8390 -0.3369 0.6860 0.050 Uiso 1 1 calc R . .
H43C H 0.8418 -0.2619 0.5960 0.050 Uiso 1 1 calc R . .

loop_
_atom_site_aniso_label
_atom_site_aniso_U_11
_atom_site_aniso_U_22
_atom_site_aniso_U_33
_atom_site_aniso_U_23
_atom_site_aniso_U_13
_atom_site_aniso_U_12
Fe1 0.0265(3) 0.0262(3) 0.0226(3) -0.0014(2) 0.0062(2) 0.0057(2)
Cl1 0.0558(7) 0.0680(8) 0.0361(6) -0.0166(5) 0.0168(5) 0.0176(6)
O1 0.0299(14) 0.0272(14) 0.0284(14) 0.0046(11) 0.0023(12) 0.0045(11)
O2 0.0375(16) 0.0281(15) 0.0386(16) 0.0010(13) 0.0058(13) -0.0011(12)
N1 0.0300(17) 0.0229(16) 0.0357(18) 0.0055(14) 0.0044(14) 0.0046(13)
N2 0.0281(16) 0.0314(17) 0.0251(16) 0.0007(14) 0.0075(13) 0.0077(14)
C1 0.042(2) 0.034(2) 0.040(2) 0.0148(19) 0.017(2) 0.0055(19)
C2 0.038(2) 0.040(2) 0.0208(19) 0.0060(17) 0.0106(16) 0.0095(18)
C3 0.031(2) 0.030(2) 0.044(2) 0.0068(19) 0.0158(18) 0.0055(17)
C4 0.034(2) 0.027(2) 0.059(3) 0.002(2) 0.003(2) 0.0014(18)
C5 0.051(3) 0.035(3) 0.074(4) -0.006(2) -0.007(3) -0.006(2)
C6 0.050(3) 0.030(3) 0.112(5) 0.015(3) 0.022(3) -0.009(2)
C7 0.056(3) 0.028(2) 0.070(3) -0.008(2) 0.006(2) 0.004(2)
C8 0.039(2) 0.037(2) 0.046(3) 0.003(2) 0.005(2) 0.0198(19)
C9 0.023(2) 0.042(2) 0.028(2) -0.0047(18) 0.0008(16) 0.0043(17)
C10 0.038(3) 0.067(3) 0.045(3) -0.002(2) -0.002(2) 0.006(2)
C11 0.037(2) 0.058(3) 0.046(3) -0.003(2) 0.014(2) -0.006(2)
C12 0.036(2) 0.040(2) 0.044(3) -0.017(2) 0.0031(19) 0.0002(19)
C13 0.0171(18) 0.033(2) 0.0241(19) 0.0043(16) 0.0103(15) 0.0006(15)
C14 0.0215(19) 0.0278(19) 0.0211(18) 0.0022(15) 0.0043(15) -0.0003(15)
C15 0.0246(19) 0.030(2) 0.0221(19) 0.0015(16) 0.0082(15) 0.0004(16)
C16 0.032(2) 0.033(2) 0.035(2) 0.0100(18) 0.0155(17) -0.0020(17)
C17 0.036(2) 0.032(2) 0.036(2) 0.0151(18) 0.0135(18) 0.0093(18)
C18 0.0225(19) 0.040(2) 0.028(2) 0.0106(17) 0.0061(16) 0.0099(17)
C19 0.0183(18) 0.037(2) 0.0209(19) 0.0022(16) 0.0039(15) -0.0013(16)
C20 0.0236(19) 0.0259(19) 0.027(2) 0.0077(16) 0.0111(16) 0.0000(15)
C21 0.028(2) 0.027(2) 0.036(2) 0.0017(17) 0.0130(17) 0.0032(16)
C22 0.0205(19) 0.035(2) 0.035(2) -0.0016(18) 0.0061(16) -0.0047(16)
C23 0.0228(19) 0.0250(19) 0.036(2) 0.0072(17) 0.0128(16) 0.0015(15)
C24 0.033(2) 0.0263(19) 0.034(2) 0.0013(17) 0.0184(17) 0.0010(17)
C25 0.028(2) 0.0251(19) 0.028(2) 0.0064(16) 0.0115(16) -0.0045(15)
C26 0.035(2) 0.055(3) 0.053(3) -0.019(2) 0.014(2) 0.003(2)
C27 0.025(2) 0.033(2) 0.047(2) 0.0044(19) 0.0156(18) 0.0029(17)
C28 0.049(3) 0.051(3) 0.108(5) 0.025(3) 0.044(3) 0.024(2)
C29 0.019(2) 0.087(4) 0.064(3) -0.003(3) 0.006(2) 0.007(2)
C30 0.030(2) 0.063(3) 0.055(3) 0.007(2) 0.023(2) 0.003(2)
C31 0.034(2) 0.043(3) 0.035(2) -0.0100(19) 0.0064(18) -0.0015(18)
C32 0.0174(18) 0.031(2) 0.027(2) 0.0061(16) 0.0059(15) 0.0060(15)
C33 0.024(2) 0.047(2) 0.026(2) -0.0002(18) 0.0057(16) -0.0008(17)
C34 0.026(2) 0.044(2) 0.035(2) -0.0054(19) 0.0069(18) -0.0090(18)
C35 0.0213(19) 0.033(2) 0.031(2) 0.0049(17) 0.0099(16) 0.0023(16)
C36 0.0282(19) 0.0296(19) 0.0236(19) 0.0017(17) 0.0100(15) 0.0020(17)
C37 0.0180(17) 0.0240(19) 0.028(2) 0.0059(16) 0.0051(15) 0.0029(14)
C38 0.043(3) 0.076(3) 0.031(2) -0.012(2) 0.012(2) -0.021(2)
C39 0.031(2) 0.048(3) 0.045(3) 0.005(2) 0.0174(19) -0.0114(19)
C40 0.054(4) 0.064(4) 0.102(6) 0.001(4) 0.058(4) -0.010(3)
C41 0.066(5) 0.099(6) 0.096(6) 0.062(5) 0.043(4) -0.001(4)
C42 0.086(5) 0.124(8) 0.065(5) -0.029(5) 0.041(4) -0.076(6)
C39' 0.031(2) 0.048(3) 0.045(3) 0.005(2) 0.0174(19) -0.0114(19)
C40' 0.054(4) 0.064(4) 0.102(6) 0.001(4) 0.058(4) -0.010(3)
C41' 0.066(5) 0.099(6) 0.096(6) 0.062(5) 0.043(4) -0.001(4)
C42' 0.086(5) 0.124(8) 0.065(5) -0.029(5) 0.041(4) -0.076(6)
C43 0.037(2) 0.036(2) 0.030(2) -0.0022(18) 0.0114(18) -0.0051(18)

loop_
_atom_type_symbol
_atom_type_description
_atom_type_scat_dispersion_real
_atom_type_scat_dispersion_imag
_atom_type_scat_source
C C 0.0033 0.0016 'International Tables Vol C Tables 4.2.6.8 and 6.1.1.4'
H H 0.0000 0.0000 'International Tables Vol C Tables 4.2.6.8 and 6.1.1.4'
N N 0.0061 0.0033 'International Tables Vol C Tables 4.2.6.8 and 6.1.1.4'
O O 0.0106 0.0060 'International Tables Vol C Tables 4.2.6.8 and 6.1.1.4'
Cl Cl 0.1484 0.1585 'International Tables Vol C Tables 4.2.6.8 and 6.1.1.4'
Fe Fe 0.3463 0.8444 'International Tables Vol C Tables 4.2.6.8 and 6.1.1.4'

loop_
_geom_angle_atom_site_label_1
_geom_angle_atom_site_label_2
_geom_angle_atom_site_label_3
_geom_angle
O1 Fe1 N2 99.11(10)
O1 Fe1 N1 105.38(11)
N2 Fe1 N1 83.46(11)
O1 Fe1 Cl1 124.58(8)
N2 Fe1 Cl1 103.23(8)
N1 Fe1 Cl1 126.95(9)
O1 Fe1 O2 58.81(9)
N2 Fe1 O2 156.38(10)
N1 Fe1 O2 94.01(10)
Cl1 Fe1 O2 97.05(7)
C13 O1 Fe1 96.1(2)
C13 O2 Fe1 83.4(2)
C3 N1 C1 107.1(3)
C3 N1 C4 110.9(3)
C1 N1 C4 111.7(3)
C3 N1 Fe1 104.3(2)
C1 N1 Fe1 105.3(2)
C4 N1 Fe1 116.8(2)
C2 N2 C8 108.5(3)
C2 N2 C9 112.1(3)
C8 N2 C9 110.3(3)
C2 N2 Fe1 101.2(2)
C8 N2 Fe1 106.3(2)
C9 N2 Fe1 117.8(2)
N1 C1 C2 112.3(3)
N1 C1 H1A 109.2
C2 C1 H1A 109.2
N1 C1 H1B 109.2
C2 C1 H1B 109.2
H1A C1 H1B 107.9
N2 C2 C1 112.7(3)
N2 C2 H2A 109.1
C1 C2 H2A 109.1
N2 C2 H2B 109.1
C1 C2 H2B 109.1
H2A C2 H2B 107.8
N1 C3 H3A 109.5
N1 C3 H3B 109.5
H3A C3 H3B 109.5
N1 C3 H3C 109.5
H3A C3 H3C 109.5
H3B C3 H3C 109.5
N1 C4 C5 109.2(3)
N1 C4 C7 108.9(3)
C5 C4 C7 108.4(4)
N1 C4 C6 111.9(4)
C5 C4 C6 109.2(4)
C7 C4 C6 109.2(4)
C4 C5 H5A 109.5
C4 C5 H5B 109.5
H5A C5 H5B 109.5
C4 C5 H5C 109.5
H5A C5 H5C 109.5
H5B C5 H5C 109.5
C4 C6 H6A 109.5
C4 C6 H6B 109.5
H6A C6 H6B 109.5
C4 C6 H6C 109.5
H6A C6 H6C 109.5
H6B C6 H6C 109.5
C4 C7 H7A 109.5
C4 C7 H7B 109.5
H7A C7 H7B 109.5
C4 C7 H7C 109.5
H7A C7 H7C 109.5
H7B C7 H7C 109.5
N2 C8 H8A 109.5
N2 C8 H8B 109.5
H8A C8 H8B 109.5
N2 C8 H8C 109.5
H8A C8 H8C 109.5
H8B C8 H8C 109.5
C11 C9 C12 107.9(4)
C11 C9 N2 108.2(3)
C12 C9 N2 111.3(3)
C11 C9 C10 109.9(3)
C12 C9 C10 107.9(3)
N2 C9 C10 111.6(3)
C9 C10 H10A 109.5
C9 C10 H10B 109.5
H10A C10 H10B 109.5
C9 C10 H10C 109.5
H10A C10 H10C 109.5
H10B C10 H10C 109.5
C9 C11 H11A 109.5
C9 C11 H11B 109.5
H11A C11 H11B 109.5
C9 C11 H11C 109.5
H11A C11 H11C 109.5
H11B C11 H11C 109.5
C9 C12 H12A 109.5
C9 C12 H12B 109.5
H12A C12 H12B 109.5
C9 C12 H12C 109.5
H12A C12 H12C 109.5
H12B C12 H12C 109.5
O2 C13 O1 121.2(3)
O2 C13 C14 121.2(3)
O1 C13 C14 117.6(3)
C15 C14 C19 120.8(3)
C15 C14 C13 119.1(3)
C19 C14 C13 120.1(3)
C16 C15 C14 118.4(3)
C16 C15 C20 119.8(3)
C14 C15 C20 121.8(3)
C17 C16 C15 121.5(3)
C17 C16 H16 119.3
C15 C16 H16 119.3
C18 C17 C16 119.5(3)
C18 C17 H17 120.2
C16 C17 H17 120.2
C17 C18 C19 121.1(3)
C17 C18 H18 119.4
C19 C18 H18 119.4
C18 C19 C14 118.6(3)
C18 C19 C32 119.4(3)
C14 C19 C32 121.8(3)
C21 C20 C25 118.9(3)
C21 C20 C15 120.8(3)
C25 C20 C15 120.3(3)
C22 C21 C20 120.1(3)
C22 C21 C26 119.2(3)
C20 C21 C26 120.7(3)
C21 C22 C23 122.0(3)
C21 C22 H22 119.0
C23 C22 H22 119.0
C24 C23 C22 116.8(3)
C24 C23 C27 120.1(3)
C22 C23 C27 123.0(3)
C23 C24 C25 122.9(3)
C23 C24 H24 118.5
C25 C24 H24 118.5
C24 C25 C20 119.2(3)
C24 C25 C31 118.4(3)
C20 C25 C31 122.3(3)
C21 C26 H26A 109.5
C21 C26 H26B 109.5
H26A C26 H26B 109.5
C21 C26 H26C 109.5
H26A C26 H26C 109.5
H26B C26 H26C 109.5
C29 C27 C30 108.2(3)
C29 C27 C23 112.7(3)
C30 C27 C23 109.6(3)
C29 C27 C28 107.7(4)
C30 C27 C28 109.1(4)
C23 C27 C28 109.5(3)
C27 C28 H28A 109.5
C27 C28 H28B 109.5
H28A C28 H28B 109.5
C27 C28 H28C 109.5
H28A C28 H28C 109.5
H28B C28 H28C 109.5
C27 C29 H29A 109.5
C27 C29 H29B 109.5
H29A C29 H29B 109.5
C27 C29 H29C 109.5
H29A C29 H29C 109.5
H29B C29 H29C 109.5
C27 C30 H30A 109.5
C27 C30 H30B 109.5
H30A C30 H30B 109.5
C27 C30 H30C 109.5
H30A C30 H30C 109.5
H30B C30 H30C 109.5
C25 C31 H31A 109.5
C25 C31 H31B 109.5
H31A C31 H31B 109.5
C25 C31 H31C 109.5
H31A C31 H31C 109.5
H31B C31 H31C 109.5
C33 C32 C37 119.6(3)
C33 C32 C19 121.5(3)
C37 C32 C19 118.9(3)
C34 C33 C32 119.4(3)
C34 C33 C38 120.0(4)
C32 C33 C38 120.6(3)
C33 C34 C35 122.3(4)
C33 C34 H34 118.9
C35 C34 H34 118.9
C36 C35 C34 117.1(3)
C36 C35 C39 120.7(3)
C34 C35 C39 122.2(3)
C35 C36 C37 122.7(3)
C35 C36 H36 118.6
C37 C36 H36 118.6
C36 C37 C32 119.0(3)
C36 C37 C43 119.8(3)
C32 C37 C43 121.2(3)
C33 C38 H38A 109.5
C33 C38 H38B 109.5
H38A C38 H38B 109.5
C33 C38 H38C 109.5
H38A C38 H38C 109.5
H38B C38 H38C 109.5
C42 C39 C41 112.9(6)
C42 C39 C35 113.6(4)
C41 C39 C35 110.4(4)
C42 C39 C40 104.8(5)
C41 C39 C40 106.7(5)
C35 C39 C40 107.9(4)
H40D C40' H40E 109.5
H40D C40' H40F 109.5
H40E C40' H40F 109.5
H41D C41' H41E 109.5
H41D C41' H41F 109.5
H41E C41' H41F 109.5
H42D C42' H42E 109.5
H42D C42' H42F 109.5
H42E C42' H42F 109.5
C37 C43 H43A 109.5
C37 C43 H43B 109.5
H43A C43 H43B 109.5
C37 C43 H43C 109.5
H43A C43 H43C 109.5
H43B C43 H43C 109.5

loop_
_geom_bond_atom_site_label_1
_geom_bond_atom_site_label_2
_geom_bond_distance
Fe1 O1 2.058(2)
Fe1 N2 2.221(3)
Fe1 N1 2.226(3)
Fe1 Cl1 2.2577(11)
Fe1 O2 2.360(3)
O1 C13 1.275(4)
O2 C13 1.233(4)
N1 C3 1.490(5)
N1 C1 1.491(5)
N1 C4 1.527(5)
N2 C2 1.487(5)
N2 C8 1.489(5)
N2 C9 1.532(5)
C1 C2 1.505(5)
C1 H1A 0.9900
C1 H1B 0.9900
C2 H2A 0.9900
C2 H2B 0.9900
C3 H3A 0.9800
C3 H3B 0.9800
C3 H3C 0.9800
C4 C5 1.529(6)
C4 C7 1.529(6)
C4 C6 1.543(6)
C5 H5A 0.9800
C5 H5B 0.9800
C5 H5C 0.9800
C6 H6A 0.9800
C6 H6B 0.9800
C6 H6C 0.9800
C7 H7A 0.9800
C7 H7B 0.9800
C7 H7C 0.9800
C8 H8A 0.9800
C8 H8B 0.9800
C8 H8C 0.9800
C9 C11 1.520(6)
C9 C12 1.524(5)
C9 C10 1.541(5)
C10 H10A 0.9800
C10 H10B 0.9800
C10 H10C 0.9800
C11 H11A 0.9800
C11 H11B 0.9800
C11 H11C 0.9800
C12 H12A 0.9800
C12 H12B 0.9800
C12 H12C 0.9800
C13 C14 1.504(5)
C14 C15 1.399(5)
C14 C19 1.405(5)
C15 C16 1.390(5)
C15 C20 1.500(5)
C16 C17 1.382(5)
C16 H16 0.9500
C17 C18 1.381(5)
C17 H17 0.9500
C18 C19 1.391(5)
C18 H18 0.9500
C19 C32 1.499(5)
C20 C21 1.397(5)
C20 C25 1.401(5)
C21 C22 1.390(5)
C21 C26 1.516(5)
C22 C23 1.394(5)
C22 H22 0.9500
C23 C24 1.385(5)
C23 C27 1.531(5)
C24 C25 1.391(5)
C24 H24 0.9500
C25 C31 1.510(5)
C26 H26A 0.9800
C26 H26B 0.9800
C26 H26C 0.9800
C27 C29 1.521(6)
C27 C30 1.525(6)
C27 C28 1.536(6)
C28 H28A 0.9800
C28 H28B 0.9800
C28 H28C 0.9800
C29 H29A 0.9800
C29 H29B 0.9800
C29 H29C 0.9800
C30 H30A 0.9800
C30 H30B 0.9800
C30 H30C 0.9800
C31 H31A 0.9800
C31 H31B 0.9800
C31 H31C 0.9800
C32 C33 1.399(5)
C32 C37 1.400(5)
C33 C34 1.387(5)
C33 C38 1.511(5)
C34 C35 1.391(5)
C34 H34 0.9500
C35 C36 1.386(5)
C35 C39 1.539(5)
C36 C37 1.388(5)
C36 H36 0.9500
C37 C43 1.505(5)
C38 H38A 0.9800
C38 H38B 0.9800
C38 H38C 0.9800
C39 C42 1.498(7)
C39 C41 1.510(8)
C39 C40 1.567(7)
C40 H40A 0.9800
C40 H40B 0.9800
C40 H40C 0.9800
C41 H41A 0.9800
C41 H41B 0.9800
C41 H41C 0.9800
C42 H42A 0.9800
C42 H42B 0.9800
C42 H42C 0.9800
C40' H40D 0.9800
C40' H40E 0.9800
C40' H40F 0.9800
C41' H41D 0.9800
C41' H41E 0.9800
C41' H41F 0.9800
C42' H42D 0.9800
C42' H42E 0.9800
C42' H42F 0.9800
C43 H43A 0.9800
C43 H43B 0.9800
C43 H43C 0.9800

loop_
_geom_torsion_atom_site_label_1
_geom_torsion_atom_site_label_2
_geom_torsion_atom_site_label_3
_geom_torsion_atom_site_label_4
_geom_torsion
N2 Fe1 O1 C13 175.0(2)
N1 Fe1 O1 C13 89.3(2)
Cl1 Fe1 O1 C13 -71.9(2)
O2 Fe1 O1 C13 4.00(19)
O1 Fe1 O2 C13 -4.14(19)
N2 Fe1 O2 C13 -26.9(4)
N1 Fe1 O2 C13 -109.7(2)
Cl1 Fe1 O2 C13 122.3(2)
O1 Fe1 N1 C3 -11.8(2)
N2 Fe1 N1 C3 -109.5(2)
Cl1 Fe1 N1 C3 148.9(2)
O2 Fe1 N1 C3 47.0(2)
O1 Fe1 N1 C1 100.9(2)
N2 Fe1 N1 C1 3.2(2)
Cl1 Fe1 N1 C1 -98.5(2)
O2 Fe1 N1 C1 159.6(2)
O1 Fe1 N1 C4 -134.6(2)
N2 Fe1 N1 C4 127.7(2)
Cl1 Fe1 N1 C4 26.1(3)
O2 Fe1 N1 C4 -75.8(2)
O1 Fe1 N2 C2 -81.1(2)
N1 Fe1 N2 C2 23.5(2)
Cl1 Fe1 N2 C2 150.0(2)
O2 Fe1 N2 C2 -61.5(4)
O1 Fe1 N2 C8 165.6(2)
N1 Fe1 N2 C8 -89.8(2)
Cl1 Fe1 N2 C8 36.7(2)
O2 Fe1 N2 C8 -174.8(3)
O1 Fe1 N2 C9 41.4(2)
N1 Fe1 N2 C9 146.0(2)
Cl1 Fe1 N2 C9 -87.6(2)
O2 Fe1 N2 C9 60.9(4)
C3 N1 C1 C2 80.0(4)
C4 N1 C1 C2 -158.4(3)
Fe1 N1 C1 C2 -30.7(4)
C8 N2 C2 C1 62.7(4)
C9 N2 C2 C1 -175.2(3)
Fe1 N2 C2 C1 -48.8(3)
N1 C1 C2 N2 57.9(4)
C3 N1 C4 C5 -52.1(5)
C1 N1 C4 C5 -171.4(4)
Fe1 N1 C4 C5 67.3(4)
C3 N1 C4 C7 -170.2(3)
C1 N1 C4 C7 70.4(4)
Fe1 N1 C4 C7 -50.9(4)
C3 N1 C4 C6 68.9(4)
C1 N1 C4 C6 -50.5(4)
Fe1 N1 C4 C6 -171.7(3)
C2 N2 C9 C11 164.2(3)
C8 N2 C9 C11 -74.8(4)
Fe1 N2 C9 C11 47.5(4)
C2 N2 C9 C12 45.8(4)
C8 N2 C9 C12 166.8(3)
Fe1 N2 C9 C12 -70.9(3)
C2 N2 C9 C10 -74.8(4)
C8 N2 C9 C10 46.2(4)
Fe1 N2 C9 C10 168.5(3)
Fe1 O2 C13 O1 6.7(3)
Fe1 O2 C13 C14 -171.3(3)
Fe1 O1 C13 O2 -7.7(4)
Fe1 O1 C13 C14 170.4(3)
O2 C13 C14 C15 111.1(4)
O1 C13 C14 C15 -66.9(4)
O2 C13 C14 C19 -68.6(5)
O1 C13 C14 C19 113.3(4)
C19 C14 C15 C16 1.8(5)
C13 C14 C15 C16 -177.9(3)
C19 C14 C15 C20 -179.7(3)
C13 C14 C15 C20 0.6(5)
C14 C15 C16 C17 -0.3(6)
C20 C15 C16 C17 -178.9(4)
C15 C16 C17 C18 -0.8(6)
C16 C17 C18 C19 0.4(6)
C17 C18 C19 C14 1.0(6)
C17 C18 C19 C32 -174.9(4)
C15 C14 C19 C18 -2.1(5)
C13 C14 C19 C18 177.6(3)
C15 C14 C19 C32 173.7(3)
C13 C14 C19 C32 -6.6(5)
C16 C15 C20 C21 -75.3(5)
C14 C15 C20 C21 106.2(4)
C16 C15 C20 C25 103.1(4)
C14 C15 C20 C25 -75.4(5)
C25 C20 C21 C22 -1.9(5)
C15 C20 C21 C22 176.6(3)
C25 C20 C21 C26 178.1(4)
C15 C20 C21 C26 -3.4(5)
C20 C21 C22 C23 1.6(6)
C26 C21 C22 C23 -178.4(4)
C21 C22 C23 C24 -0.3(6)
C21 C22 C23 C27 -179.8(3)
C22 C23 C24 C25 -0.6(5)
C27 C23 C24 C25 179.0(3)
C23 C24 C25 C20 0.2(5)
C23 C24 C25 C31 -178.9(3)
C21 C20 C25 C24 1.0(5)
C15 C20 C25 C24 -177.5(3)
C21 C20 C25 C31 -179.9(3)
C15 C20 C25 C31 1.6(5)
C24 C23 C27 C29 179.2(4)
C22 C23 C27 C29 -1.3(5)
C24 C23 C27 C30 -60.3(5)
C22 C23 C27 C30 119.2(4)
C24 C23 C27 C28 59.4(5)
C22 C23 C27 C28 -121.1(4)
C18 C19 C32 C33 -88.2(5)
C14 C19 C32 C33 96.1(4)
C18 C19 C32 C37 90.3(4)
C14 C19 C32 C37 -85.5(4)
C37 C32 C33 C34 -1.8(5)
C19 C32 C33 C34 176.6(3)
C37 C32 C33 C38 178.6(4)
C19 C32 C33 C38 -2.9(6)
C32 C33 C34 C35 0.7(6)
C38 C33 C34 C35 -179.7(4)
C33 C34 C35 C36 0.8(6)
C33 C34 C35 C39 -179.0(4)
C34 C35 C36 C37 -1.3(5)
C39 C35 C36 C37 178.6(3)
C35 C36 C37 C32 0.1(5)
C35 C36 C37 C43 179.9(3)
C33 C32 C37 C36 1.4(5)
C19 C32 C37 C36 -177.1(3)
C33 C32 C37 C43 -178.3(3)
C19 C32 C37 C43 3.2(5)
C36 C35 C39 C42 -171.1(6)
C34 C35 C39 C42 8.8(7)
C36 C35 C39 C41 60.9(6)
C34 C35 C39 C41 -119.2(6)
C36 C35 C39 C40 -55.3(5)
C34 C35 C39 C40 124.5(5)
